data_4104738
loop_
_publ_author_name
'Ilia Korobkov'
'Serge Gorelsky'
'Sandro Gambarotta'

_publ_section_title
;
 Reduced Uranium Complexes: Synthetic and DFT Study of the Role of \p
 Ligation in the Stabilization of Uranium Species in a Formal Low-Valent
 State
;
_journal_name_full 'Journal of the American Chemical Society'
_journal_page_first 10406
_journal_page_last 10420
_journal_paper_doi 10.1021/ja9002525
_journal_volume 131
_journal_year 2009
_chemical_formula_sum 'C46 H70 Cl2 Li N2 O3 U'
_chemical_formula_weight 1014.91
_chemical_name_systematic
; 
 ? 
;
_space_group_IT_number 2
_symmetry_cell_setting triclinic
_symmetry_space_group_name_Hall '-P 1'
_symmetry_space_group_name_H-M 'P -1'
_atom_sites_solution_hydrogens geom
_atom_sites_solution_primary direct
_atom_sites_solution_secondary difmap
_audit_creation_method SHELXL-97
_cell_angle_alpha 74.947(4)
_cell_angle_beta 89.875(5)
_cell_angle_gamma 62.150(4)
_cell_formula_units_Z 2
_cell_length_a 12.078(3)
_cell_length_b 12.843(4)
_cell_length_c 18.629(5)
_cell_measurement_reflns_used 244
_cell_measurement_temperature 200(2)
_cell_measurement_theta_max 21.97
_cell_measurement_theta_min 2.10
_cell_volume 2443.2(12)
_computing_cell_refinement 'SMART, Bruker (2000)'
_computing_data_collection 'SMART, Bruker (2000)'
_computing_data_reduction 'XPREP, Bruker (2000)'
_computing_molecular_graphics 'SHELXTL, Bruker (2000)'
_computing_publication_material 'SHELXTL, Bruker (2000)'
_computing_structure_refinement 'SHELXL-97 (Sheldrick, 1997)'
_computing_structure_solution 'SHELXS-97 (Sheldrick, 1990)'
_diffrn_ambient_temperature 200(2)
_diffrn_measured_fraction_theta_full 0.990
_diffrn_measured_fraction_theta_max 0.990
_diffrn_measurement_device_type 'CCD area detector'
_diffrn_measurement_method 'phi and omega scans'
_diffrn_radiation_monochromator graphite
_diffrn_radiation_source 'fine-focus sealed tube'
_diffrn_radiation_type MoK\a
_diffrn_radiation_wavelength 0.71073
_diffrn_reflns_av_R_equivalents 0.0606
_diffrn_reflns_av_sigmaI/netI 0.0856
_diffrn_reflns_limit_h_max 12
_diffrn_reflns_limit_h_min -12
_diffrn_reflns_limit_k_max 13
_diffrn_reflns_limit_k_min -13
_diffrn_reflns_limit_l_max 19
_diffrn_reflns_limit_l_min -19
_diffrn_reflns_number 14148
_diffrn_reflns_theta_full 21.97
_diffrn_reflns_theta_max 21.97
_diffrn_reflns_theta_min 2.10
_diffrn_standards_decay_% <1
_exptl_absorpt_coefficient_mu 3.468
_exptl_absorpt_correction_T_max 0.7230
_exptl_absorpt_correction_T_min 0.5438
_exptl_absorpt_correction_type multi-scan
_exptl_absorpt_process_details 'SADABS, Bruker (2000)'
_exptl_crystal_colour red
_exptl_crystal_density_diffrn 1.380
_exptl_crystal_density_meas ?
_exptl_crystal_description block
_exptl_crystal_F_000 1026
_exptl_crystal_size_max 0.20
_exptl_crystal_size_mid 0.10
_exptl_crystal_size_min 0.10
_refine_diff_density_max 2.706
_refine_diff_density_min -0.547
_refine_diff_density_rms 0.157
_refine_ls_extinction_method none
_refine_ls_goodness_of_fit_ref 1.026
_refine_ls_hydrogen_treatment constr
_refine_ls_matrix_type full
_refine_ls_number_parameters 465
_refine_ls_number_reflns 5919
_refine_ls_number_restraints 358
_refine_ls_restrained_S_all 1.009
_refine_ls_R_factor_all 0.0962
_refine_ls_R_factor_gt 0.0636
_refine_ls_shift/su_max 0.001
_refine_ls_shift/su_mean 0.001
_refine_ls_structure_factor_coef Fsqd
_refine_ls_weighting_details 'calc w=1/[\s^2^(Fo^2^)+(0.1047P)^2^]'
_refine_ls_weighting_scheme calc
_refine_ls_wR_factor_gt 0.1520
_refine_ls_wR_factor_ref 0.1693
_reflns_number_gt 4320
_reflns_number_total 5919
_reflns_threshold_expression >2sigma(I)
_cod_data_source_file ja9002525_si_003.cif
_cod_data_source_block sg3018
_cod_depositor_comments
;
The following automatic conversions were performed:

'_exptl_crystal_density_meas' value 'n/a' was changed to '?' - the
value is perceived as not measured.

Automatic conversion script
Id: cif_fix_values 3008 2015-01-20 13:52:24Z robertas 
;
_cod_database_code 4104738

loop_
_symmetry_equiv_pos_as_xyz
'x, y, z'
'-x, -y, -z'

loop_
_atom_site_label
_atom_site_type_symbol
_atom_site_fract_x
_atom_site_fract_y
_atom_site_fract_z
_atom_site_U_iso_or_equiv
_atom_site_adp_type
_atom_site_occupancy
_atom_site_symmetry_multiplicity
_atom_site_calc_flag
_atom_site_refinement_flags
_atom_site_disorder_assembly
_atom_site_disorder_group
U1 U 0.70249(5) 0.53322(4) 0.70735(3) 0.0569(2) Uani 1 1 d . B .
Cl1 Cl 0.4953(4) 0.5089(4) 0.6730(2) 0.0940(12) Uani 1 1 d . B .
Cl2 Cl 0.6476(4) 0.4665(4) 0.8480(2) 0.0860(11) Uani 1 1 d . B .
N1 N 0.9061(10) 0.3585(9) 0.7201(5) 0.060(3) Uani 1 1 d . . .
N2 N 0.6721(10) 0.7289(9) 0.7127(5) 0.057(3) Uani 1 1 d . . .
C1 C 1.1207(15) 0.2673(14) 0.6846(9) 0.101(6) Uani 1 1 d U . .
H1A H 1.1351 0.1854 0.7044 0.151 Uiso 1 1 calc R . .
H1B H 1.1845 0.2821 0.6618 0.151 Uiso 1 1 calc R . .
C2 C 1.0109(14) 0.3618(12) 0.6888(8) 0.076(4) Uani 1 1 d U . .
C3 C 0.9792(15) 0.4921(13) 0.6506(9) 0.085(4) Uani 1 1 d U . .
C4 C 1.013(2) 0.5316(15) 0.5819(12) 0.154(9) Uani 1 1 d U . .
H4A H 1.0708 0.4731 0.5592 0.185 Uiso 1 1 calc R . .
C5 C 0.963(3) 0.6573(17) 0.5460(14) 0.191(11) Uani 1 1 d U . .
H5A H 0.9849 0.6843 0.4984 0.230 Uiso 1 1 calc R . .
C6 C 0.882(2) 0.7416(15) 0.5793(12) 0.141(8) Uani 1 1 d U . .
H6A H 0.8505 0.8268 0.5548 0.169 Uiso 1 1 calc R . .
C7 C 0.8441(14) 0.7063(12) 0.6477(8) 0.075(4) Uani 1 1 d U . .
C8 C 0.9022(13) 0.5804(12) 0.6846(8) 0.066(3) Uani 1 1 d U . .
H8A H 0.8888 0.5539 0.7348 0.079 Uiso 1 1 calc R . .
C9 C 0.7366(13) 0.7882(11) 0.6793(7) 0.064(3) Uani 1 1 d U . .
C10 C 0.7077(16) 0.9060(12) 0.6713(9) 0.088(5) Uani 1 1 d U . .
H10A H 0.6353 0.9577 0.6899 0.106 Uiso 1 1 calc R . .
H10B H 0.7598 0.9373 0.6469 0.106 Uiso 1 1 calc R . .
C11 C 0.9337(12) 0.2360(10) 0.7627(7) 0.064(3) Uani 1 1 d DU . .
C12 C 0.9747(15) 0.1923(12) 0.8393(7) 0.083(4) Uani 1 1 d DU . .
C13 C 1.0045(17) 0.0720(13) 0.8789(8) 0.097(5) Uani 1 1 d DU . .
H13A H 1.0349 0.0405 0.9311 0.116 Uiso 1 1 calc R . .
C14 C 0.990(2) 0.0016(14) 0.8420(10) 0.115(6) Uani 1 1 d DU . .
H14A H 1.0138 -0.0812 0.8691 0.138 Uiso 1 1 calc R . .
C15 C 0.9421(16) 0.0414(12) 0.7686(9) 0.091(4) Uani 1 1 d DU . .
H15A H 0.9296 -0.0117 0.7462 0.109 Uiso 1 1 calc R . .
C16 C 0.9112(13) 0.1608(10) 0.7253(7) 0.068(3) Uani 1 1 d DU . .
C17 C 1.0037(17) 0.2645(14) 0.8792(8) 0.098(4) Uani 1 1 d DU . .
H17A H 0.9528 0.3524 0.8483 0.118 Uiso 1 1 calc R . .
C18 C 1.139(2) 0.239(2) 0.8858(11) 0.142(8) Uani 1 1 d DU . .
H18A H 1.1673 0.2441 0.8362 0.214 Uiso 1 1 calc R . .
H18B H 1.1932 0.1562 0.9199 0.214 Uiso 1 1 calc R . .
H18C H 1.1456 0.2999 0.9057 0.214 Uiso 1 1 calc R . .
C19 C 0.9611(15) 0.2596(14) 0.9587(8) 0.089(4) Uani 1 1 d DU . .
H19A H 0.8718 0.2803 0.9552 0.133 Uiso 1 1 calc R . .
H19B H 0.9721 0.3189 0.9778 0.133 Uiso 1 1 calc R . .
H19C H 1.0125 0.1765 0.9929 0.133 Uiso 1 1 calc R . .
C20 C 0.8662(13) 0.2044(12) 0.6439(8) 0.078(3) Uani 1 1 d DU . .
H20A H 0.8583 0.2880 0.6237 0.094 Uiso 1 1 calc R . .
C21 C 0.9581(16) 0.1213(16) 0.6002(9) 0.111(6) Uani 1 1 d DU . .
H21A H 1.0417 0.1138 0.6094 0.166 Uiso 1 1 calc R . .
H21B H 0.9266 0.1577 0.5464 0.166 Uiso 1 1 calc R . .
H21C H 0.9645 0.0395 0.6170 0.166 Uiso 1 1 calc R . .
C22 C 0.7339(14) 0.2173(16) 0.6285(10) 0.102(5) Uani 1 1 d DU . .
H22A H 0.6747 0.2721 0.6551 0.153 Uiso 1 1 calc R . .
H22B H 0.7391 0.1361 0.6463 0.153 Uiso 1 1 calc R . .
H22C H 0.7040 0.2519 0.5745 0.153 Uiso 1 1 calc R . .
C23 C 0.5786(16) 0.7894(13) 0.7568(9) 0.101(4) Uani 1 1 d DU . .
C24 C 0.614(2) 0.7887(15) 0.8272(10) 0.140(5) Uani 1 1 d DU . .
C25 C 0.523(3) 0.8476(19) 0.8702(12) 0.203(9) Uani 1 1 d DU . .
H25A H 0.5453 0.8480 0.9190 0.244 Uiso 1 1 calc R . .
C26 C 0.403(3) 0.903(3) 0.8387(16) 0.233(10) Uani 1 1 d DU . .
H26A H 0.3415 0.9443 0.8678 0.279 Uiso 1 1 calc R . .
C27 C 0.355(2) 0.909(2) 0.7711(15) 0.207(9) Uani 1 1 d DU . .
H27A H 0.2671 0.9523 0.7541 0.249 Uiso 1 1 calc R . .
C28 C 0.4441(17) 0.8469(16) 0.7277(11) 0.142(5) Uani 1 1 d DU . .
C29 C 0.750(2) 0.7307(15) 0.8577(9) 0.141(6) Uani 1 1 d DU . .
H29A H 0.7997 0.6949 0.8191 0.169 Uiso 1 1 calc R . .
C30 C 0.793(3) 0.819(2) 0.8717(12) 0.197(10) Uani 1 1 d DU . .
H30A H 0.7678 0.8883 0.8263 0.296 Uiso 1 1 calc R . .
H30B H 0.8853 0.7754 0.8845 0.296 Uiso 1 1 calc R . .
H30C H 0.7538 0.8494 0.9132 0.296 Uiso 1 1 calc R . .
C31 C 0.793(3) 0.6227(18) 0.9314(11) 0.218(14) Uani 1 1 d DU . .
H31A H 0.7701 0.5620 0.9238 0.327 Uiso 1 1 calc R . .
H31B H 0.7503 0.6546 0.9719 0.327 Uiso 1 1 calc R . .
H31C H 0.8845 0.5837 0.9450 0.327 Uiso 1 1 calc R . .
C32 C 0.4065(19) 0.8509(18) 0.6511(13) 0.167(7) Uani 1 1 d DU . .
H32A H 0.4783 0.7834 0.6363 0.200 Uiso 1 1 calc R . .
C33 C 0.378(2) 0.9754(17) 0.5956(14) 0.183(10) Uani 1 1 d DU . .
H33A H 0.4518 0.9876 0.5988 0.274 Uiso 1 1 calc R . .
H33B H 0.3052 1.0420 0.6082 0.274 Uiso 1 1 calc R . .
H33C H 0.3586 0.9758 0.5444 0.274 Uiso 1 1 calc R . .
C34 C 0.287(2) 0.837(2) 0.644(2) 0.263(16) Uani 1 1 d DU . .
H34A H 0.3025 0.7572 0.6769 0.395 Uiso 1 1 calc R . .
H34B H 0.2667 0.8416 0.5915 0.395 Uiso 1 1 calc R . .
H34C H 0.2157 0.9032 0.6574 0.395 Uiso 1 1 calc R . .
O1 O 0.6668(12) 0.6094(10) 0.5655(5) 0.095(3) Uani 1 1 d . . .
C35 C 0.676(2) 0.5396(16) 0.5196(9) 0.105(5) Uani 1 1 d U B .
H35A H 0.6296 0.4938 0.5371 0.127 Uiso 1 1 calc R . .
H35B H 0.7663 0.4786 0.5224 0.127 Uiso 1 1 calc R . .
C36 C 0.625(2) 0.6165(17) 0.4399(11) 0.128(6) Uani 1 1 d U . .
H36A H 0.6885 0.5900 0.4058 0.153 Uiso 1 1 calc R B .
H36B H 0.5482 0.6148 0.4225 0.153 Uiso 1 1 calc R . .
C37 C 0.594(2) 0.7395(17) 0.4462(9) 0.113(5) Uani 1 1 d U B .
H37A H 0.6663 0.7549 0.4369 0.136 Uiso 0.50 1 calc PR A 1
H37B H 0.5196 0.8048 0.4093 0.136 Uiso 0.50 1 calc PR A 1
H37C H 0.6147 0.7859 0.4020 0.136 Uiso 0.50 1 calc PR A 2
H37D H 0.5027 0.7875 0.4495 0.136 Uiso 0.50 1 calc PR A 2
C38 C 0.566(4) 0.738(3) 0.5239(16) 0.088(8) Uani 0.50 1 d PU B 1
H38A H 0.4797 0.7484 0.5298 0.105 Uiso 0.50 1 calc PR B 1
H38B H 0.5752 0.8010 0.5399 0.105 Uiso 0.50 1 calc PR B 1
C38' C 0.671(5) 0.716(4) 0.5148(19) 0.105(10) Uani 0.50 1 d PU B 2
H38C H 0.7585 0.6964 0.5061 0.127 Uiso 0.50 1 calc PR B 2
H38D H 0.6338 0.7879 0.5349 0.127 Uiso 0.50 1 calc PR B 2
Li1 Li 0.482(3) 0.443(3) 0.8022(17) 0.108(10) Uani 1 1 d . . .
C39 C 0.457(3) 0.194(3) 0.7678(17) 0.199(12) Uiso 1 1 d DU B .
H39A H 0.4003 0.1606 0.7619 0.299 Uiso 1 1 calc R . .
H39B H 0.5441 0.1330 0.7665 0.299 Uiso 1 1 calc R . .
H39C H 0.4323 0.2694 0.7267 0.299 Uiso 1 1 calc R . .
C40 C 0.448(3) 0.221(3) 0.8385(18) 0.214(13) Uiso 1 1 d DU . .
H40A H 0.4754 0.1452 0.8806 0.257 Uiso 1 1 calc R B .
H40B H 0.3602 0.2808 0.8412 0.257 Uiso 1 1 calc R . .
O2 O 0.5299(13) 0.2723(12) 0.8424(8) 0.126(4) Uani 1 1 d D B .
C41 C 0.652(3) 0.178(3) 0.8601(15) 0.178(10) Uiso 1 1 d DU . .
H41A H 0.7112 0.2086 0.8404 0.213 Uiso 1 1 calc R B .
H41B H 0.6626 0.1118 0.8387 0.213 Uiso 1 1 calc R . .
C42 C 0.676(3) 0.132(3) 0.9453(17) 0.220(14) Uiso 1 1 d DU B .
H42A H 0.7618 0.0628 0.9617 0.329 Uiso 1 1 calc R . .
H42B H 0.6146 0.1058 0.9638 0.329 Uiso 1 1 calc R . .
H42C H 0.6671 0.1990 0.9653 0.329 Uiso 1 1 calc R . .
C43 C 0.345(5) 0.634(5) 0.918(3) 0.34(2) Uiso 1 1 d DU B .
H43A H 0.3542 0.6295 0.9713 0.505 Uiso 1 1 calc R . .
H43B H 0.2669 0.7078 0.8918 0.505 Uiso 1 1 calc R . .
H43C H 0.4175 0.6366 0.8959 0.505 Uiso 1 1 calc R . .
C44 C 0.341(5) 0.527(5) 0.912(2) 0.34(3) Uiso 1 1 d DU . .
H44A H 0.2708 0.5202 0.9370 0.412 Uiso 1 1 calc R B .
H44B H 0.4211 0.4517 0.9359 0.412 Uiso 1 1 calc R . .
O3 O 0.3198(14) 0.5422(16) 0.8334(12) 0.176(7) Uani 1 1 d D B .
C45 C 0.189(3) 0.603(5) 0.819(3) 0.35(3) Uiso 1 1 d DU . .
H45A H 0.1512 0.6921 0.8144 0.418 Uiso 1 1 calc R B .
H45B H 0.1502 0.5650 0.8563 0.418 Uiso 1 1 calc R . .
C46 C 0.181(4) 0.580(5) 0.744(2) 0.30(2) Uiso 1 1 d DU B .
H46A H 0.0918 0.6212 0.7220 0.453 Uiso 1 1 calc R . .
H46B H 0.2185 0.4917 0.7514 0.453 Uiso 1 1 calc R . .
H46C H 0.2265 0.6135 0.7105 0.453 Uiso 1 1 calc R . .

loop_
_atom_site_aniso_label
_atom_site_aniso_U_11
_atom_site_aniso_U_22
_atom_site_aniso_U_33
_atom_site_aniso_U_23
_atom_site_aniso_U_13
_atom_site_aniso_U_12
U1 0.0628(4) 0.0339(3) 0.0700(4) -0.0108(2) 0.0012(2) -0.0224(2)
Cl1 0.086(3) 0.100(3) 0.116(3) -0.037(3) 0.008(2) -0.058(3)
Cl2 0.106(3) 0.080(3) 0.082(3) -0.017(2) 0.017(2) -0.057(3)
N1 0.072(7) 0.045(6) 0.053(6) 0.000(5) 0.006(5) -0.028(6)
N2 0.061(7) 0.043(6) 0.057(6) -0.011(5) 0.000(5) -0.019(6)
C1 0.083(11) 0.053(7) 0.120(13) 0.004(9) 0.044(10) -0.012(7)
C2 0.086(9) 0.043(6) 0.073(9) 0.004(6) 0.025(8) -0.021(6)
C3 0.095(10) 0.048(5) 0.091(9) -0.003(6) 0.045(8) -0.026(7)
C4 0.172(16) 0.051(7) 0.148(13) 0.014(8) 0.111(12) -0.005(10)
C5 0.217(19) 0.060(8) 0.177(16) 0.020(10) 0.131(14) 0.000(12)
C6 0.160(16) 0.047(7) 0.156(14) 0.009(8) 0.090(11) -0.023(10)
C7 0.091(9) 0.046(5) 0.088(8) -0.008(6) 0.021(7) -0.039(6)
C8 0.082(9) 0.052(5) 0.075(8) -0.013(5) 0.020(6) -0.043(6)
C9 0.083(9) 0.039(6) 0.062(8) -0.001(6) -0.005(6) -0.030(6)
C10 0.113(12) 0.042(7) 0.101(11) -0.014(7) 0.008(9) -0.035(8)
C11 0.069(8) 0.025(6) 0.076(6) -0.002(5) 0.015(6) -0.012(6)
C12 0.107(10) 0.055(7) 0.069(6) -0.001(5) 0.019(7) -0.033(8)
C13 0.141(13) 0.056(8) 0.067(8) 0.004(6) 0.023(8) -0.037(9)
C14 0.172(16) 0.049(9) 0.094(9) -0.006(7) 0.031(10) -0.038(10)
C15 0.130(12) 0.040(7) 0.101(8) -0.018(6) 0.031(9) -0.041(8)
C16 0.074(8) 0.031(6) 0.091(6) -0.014(5) 0.028(6) -0.021(6)
C17 0.133(11) 0.061(9) 0.073(8) -0.006(7) 0.010(8) -0.031(9)
C18 0.190(17) 0.20(2) 0.123(16) -0.089(15) 0.082(14) -0.146(19)
C19 0.098(11) 0.059(9) 0.087(9) -0.016(8) 0.017(8) -0.022(9)
C20 0.087(9) 0.044(7) 0.097(7) -0.018(6) 0.011(7) -0.028(7)
C21 0.116(11) 0.080(12) 0.095(10) -0.028(9) 0.016(10) -0.014(10)
C22 0.104(9) 0.076(11) 0.135(14) -0.040(10) 0.009(9) -0.047(10)
C23 0.132(9) 0.031(8) 0.127(10) -0.015(8) 0.053(9) -0.034(8)
C24 0.240(13) 0.048(9) 0.114(11) -0.032(9) 0.075(9) -0.051(10)
C25 0.334(19) 0.061(14) 0.152(14) -0.026(11) 0.138(14) -0.049(16)
C26 0.295(17) 0.064(15) 0.26(2) -0.026(18) 0.180(17) -0.035(16)
C27 0.172(14) 0.060(12) 0.30(2) 0.005(17) 0.133(14) -0.014(12)
C28 0.116(10) 0.047(9) 0.226(14) -0.005(11) 0.075(9) -0.028(9)
C29 0.278(15) 0.076(12) 0.068(9) -0.038(7) 0.022(11) -0.076(12)
C30 0.40(3) 0.109(16) 0.109(16) -0.028(12) -0.01(2) -0.14(2)
C31 0.44(4) 0.097(15) 0.120(15) 0.000(10) -0.05(2) -0.146(19)
C32 0.104(13) 0.071(11) 0.277(17) 0.000(13) -0.015(13) -0.029(11)
C33 0.18(2) 0.057(12) 0.242(19) 0.010(13) -0.07(2) -0.030(13)
C34 0.080(15) 0.12(2) 0.47(4) 0.04(2) -0.06(2) -0.022(13)
O1 0.158(10) 0.084(7) 0.060(6) -0.005(5) -0.016(6) -0.079(8)
C35 0.160(16) 0.088(10) 0.092(10) -0.022(8) 0.008(10) -0.080(12)
C36 0.166(16) 0.096(11) 0.106(10) -0.032(8) -0.031(11) -0.050(12)
C37 0.158(15) 0.088(9) 0.075(8) -0.012(8) -0.026(9) -0.052(11)
C38 0.11(2) 0.054(15) 0.069(11) 0.004(11) -0.033(15) -0.027(17)
C38' 0.15(2) 0.088(18) 0.087(17) -0.003(14) -0.026(16) -0.07(2)
Li1 0.11(2) 0.13(3) 0.11(2) -0.021(19) 0.023(17) -0.09(2)
O2 0.104(10) 0.099(9) 0.189(13) -0.032(9) 0.022(9) -0.066(9)
O3 0.093(11) 0.153(15) 0.24(2) 0.001(13) 0.017(11) -0.053(10)

loop_
_atom_type_symbol
_atom_type_description
_atom_type_scat_dispersion_real
_atom_type_scat_dispersion_imag
_atom_type_scat_source
C C 0.0033 0.0016 'International Tables Vol C Tables 4.2.6.8 and 6.1.1.4'
H H 0.0000 0.0000 'International Tables Vol C Tables 4.2.6.8 and 6.1.1.4'
Li Li -0.0003 0.0001 'International Tables Vol C Tables 4.2.6.8 and 6.1.1.4'
N N 0.0061 0.0033 'International Tables Vol C Tables 4.2.6.8 and 6.1.1.4'
O O 0.0106 0.0060 'International Tables Vol C Tables 4.2.6.8 and 6.1.1.4'
Cl Cl 0.1484 0.1585 'International Tables Vol C Tables 4.2.6.8 and 6.1.1.4'
U U -9.6767 9.6646 'International Tables Vol C Tables 4.2.6.8 and 6.1.1.4'

loop_
_geom_angle_atom_site_label_1
_geom_angle_atom_site_label_2
_geom_angle_atom_site_label_3
_geom_angle
N2 U1 N1 123.4(3)
N2 U1 O1 90.2(3)
N1 U1 O1 96.9(4)
N2 U1 Cl2 95.2(3)
N1 U1 Cl2 98.3(2)
O1 U1 Cl2 157.5(3)
N2 U1 C8 62.3(4)
N1 U1 C8 63.6(4)
O1 U1 C8 80.8(4)
Cl2 U1 C8 121.0(3)
N2 U1 Cl1 119.4(3)
N1 U1 Cl1 117.0(3)
O1 U1 Cl1 78.0(3)
Cl2 U1 Cl1 80.28(13)
C8 U1 Cl1 158.7(3)
N2 U1 Li1 114.0(6)
N1 U1 Li1 111.3(6)
O1 U1 Li1 118.4(6)
Cl2 U1 Li1 39.9(5)
C8 U1 Li1 160.8(6)
Cl1 U1 Li1 40.4(5)
Li1 Cl1 U1 90.4(7)
Li1 Cl2 U1 91.9(7)
C2 N1 C11 112.7(10)
C2 N1 U1 125.3(8)
C11 N1 U1 122.0(8)
C9 N2 C23 116.5(11)
C9 N2 U1 126.8(8)
C23 N2 U1 116.8(8)
C1 C2 N1 128.2(12)
C1 C2 C3 121.4(13)
N1 C2 C3 110.0(12)
C8 C3 C4 118.1(13)
C8 C3 C2 116.9(12)
C4 C3 C2 124.8(14)
C3 C4 C5 120.1(17)
C6 C5 C4 120.0(17)
C5 C6 C7 122.0(15)
C6 C7 C8 116.6(14)
C6 C7 C9 125.5(13)
C8 C7 C9 117.3(12)
C3 C8 C7 122.5(13)
C3 C8 U1 102.5(9)
C7 C8 U1 103.7(9)
C10 C9 N2 127.4(14)
C10 C9 C7 122.1(13)
N2 C9 C7 110.4(11)
C12 C11 N1 121.0(12)
C12 C11 C16 119.8(11)
N1 C11 C16 119.1(11)
C11 C12 C13 119.9(14)
C11 C12 C17 121.5(12)
C13 C12 C17 118.1(14)
C14 C13 C12 119.0(15)
C15 C14 C13 123.9(14)
C14 C15 C16 120.0(15)
C15 C16 C11 117.1(13)
C15 C16 C20 121.3(13)
C11 C16 C20 121.5(10)
C12 C17 C18 116.1(14)
C12 C17 C19 114.8(13)
C18 C17 C19 108.1(13)
C16 C20 C21 113.1(11)
C16 C20 C22 111.4(12)
C21 C20 C22 109.4(13)
C24 C23 N2 120.5(15)
C24 C23 C28 120.1(15)
N2 C23 C28 119.3(14)
C23 C24 C25 120.5(19)
C23 C24 C29 121.0(15)
C25 C24 C29 118.5(19)
C26 C25 C24 116(2)
C27 C26 C25 129(2)
C26 C27 C28 116(2)
C27 C28 C23 117.8(18)
C27 C28 C32 122.1(19)
C23 C28 C32 119.8(16)
C24 C29 C31 114.2(19)
C24 C29 C30 115.2(17)
C31 C29 C30 107.1(14)
C28 C32 C33 109.6(17)
C28 C32 C34 114(2)
C33 C32 C34 107.0(16)
C35 O1 C38' 103.0(18)
C35 O1 C38 105.2(15)
C38' O1 C38 47.1(18)
C35 O1 U1 124.8(9)
C38' O1 U1 129.8(15)
C38 O1 U1 121.3(14)
O1 C35 C36 111.7(14)
C37 C36 C35 100.6(14)
C38 C37 C38' 47.7(19)
C38 C37 C36 105.9(19)
C38' C37 C36 106(2)
C37 C38 O1 100(2)
O1 C38' C37 102(2)
O2 Li1 O3 108.7(14)
O2 Li1 Cl2 106.3(15)
O3 Li1 Cl2 113.2(17)
O2 Li1 Cl1 115.5(17)
O3 Li1 Cl1 115.1(16)
Cl2 Li1 Cl1 97.2(9)
O2 Li1 U1 120.1(14)
O3 Li1 U1 130.7(14)
Cl2 Li1 U1 48.2(5)
Cl1 Li1 U1 49.1(5)
C39 C40 O2 107(2)
C41 O2 C40 108(2)
C41 O2 Li1 124.4(17)
C40 O2 Li1 125.0(19)
O2 C41 C42 105(2)
C43 C44 O3 107(3)
C45 O3 C44 102(2)
C45 O3 Li1 148(2)
C44 O3 Li1 108(2)
O3 C45 C46 96(3)

loop_
_geom_bond_atom_site_label_1
_geom_bond_atom_site_label_2
_geom_bond_distance
U1 N2 2.393(10)
U1 N1 2.390(10)
U1 O1 2.529(9)
U1 Cl2 2.720(4)
U1 C8 2.756(13)
U1 Cl1 2.759(4)
U1 Li1 3.65(3)
Cl1 Li1 2.36(3)
Cl2 Li1 2.34(3)
N1 C2 1.407(17)
N1 C11 1.441(14)
N2 C9 1.373(16)
N2 C23 1.436(18)
C1 C2 1.335(19)
C2 C3 1.495(18)
C3 C8 1.392(19)
C3 C4 1.39(2)
C4 C5 1.40(2)
C5 C6 1.37(3)
C6 C7 1.39(2)
C7 C8 1.394(18)
C7 C9 1.476(19)
C9 C10 1.350(18)
C11 C12 1.389(17)
C11 C16 1.444(17)
C12 C13 1.396(18)
C12 C17 1.48(2)
C13 C14 1.34(2)
C14 C15 1.35(2)
C15 C16 1.402(17)
C16 C20 1.480(17)
C17 C18 1.51(2)
C17 C19 1.561(18)
C20 C21 1.540(18)
C20 C22 1.547(18)
C23 C24 1.38(2)
C23 C28 1.467(19)
C24 C25 1.40(2)
C24 C29 1.49(2)
C25 C26 1.34(3)
C26 C27 1.35(3)
C27 C28 1.40(2)
C28 C32 1.48(2)
C29 C31 1.556(19)
C29 C30 1.52(2)
C32 C33 1.54(2)
C32 C34 1.55(2)
O1 C35 1.359(19)
O1 C38' 1.47(4)
O1 C38 1.51(3)
C35 C36 1.50(2)
C36 C37 1.48(2)
C37 C38 1.48(4)
C37 C38' 1.46(4)
Li1 O2 1.92(4)
Li1 O3 1.96(4)
C39 C40 1.44(3)
C40 O2 1.43(3)
O2 C41 1.37(3)
C41 C42 1.52(3)
C43 C44 1.43(4)
C44 O3 1.43(3)
O3 C45 1.39(3)
C45 C46 1.51(3)

loop_
_geom_torsion_atom_site_label_1
_geom_torsion_atom_site_label_2
_geom_torsion_atom_site_label_3
_geom_torsion_atom_site_label_4
_geom_torsion
N2 U1 Cl1 Li1 -93.3(9)
N1 U1 Cl1 Li1 91.7(9)
O1 U1 Cl1 Li1 -176.7(9)
Cl2 U1 Cl1 Li1 -2.7(9)
C8 U1 Cl1 Li1 178.0(12)
N2 U1 Cl2 Li1 121.7(9)
N1 U1 Cl2 Li1 -113.4(9)
O1 U1 Cl2 Li1 18.5(12)
C8 U1 Cl2 Li1 -177.5(9)
Cl1 U1 Cl2 Li1 2.8(9)
N2 U1 N1 C2 -40.1(12)
O1 U1 N1 C2 54.6(11)
Cl2 U1 N1 C2 -142.1(10)
C8 U1 N1 C2 -21.5(10)
Cl1 U1 N1 C2 134.6(10)
Li1 U1 N1 C2 178.7(11)
N2 U1 N1 C11 139.3(9)
O1 U1 N1 C11 -125.9(9)
Cl2 U1 N1 C11 37.4(9)
C8 U1 N1 C11 158.0(10)
Cl1 U1 N1 C11 -45.9(10)
Li1 U1 N1 C11 -1.8(11)
N1 U1 N2 C9 42.9(11)
O1 U1 N2 C9 -55.4(10)
Cl2 U1 N2 C9 146.5(9)
C8 U1 N2 C9 24.1(9)
Cl1 U1 N2 C9 -131.7(9)
Li1 U1 N2 C9 -176.8(10)
N1 U1 N2 C23 -135.6(9)
O1 U1 N2 C23 126.1(10)
Cl2 U1 N2 C23 -32.0(10)
C8 U1 N2 C23 -154.4(11)
Cl1 U1 N2 C23 49.8(10)
Li1 U1 N2 C23 4.7(11)
C11 N1 C2 C1 11(2)
U1 N1 C2 C1 -169.6(14)
C11 N1 C2 C3 -175.6(12)
U1 N1 C2 C3 3.9(17)
C1 C2 C3 C8 -148.9(17)
N1 C2 C3 C8 37(2)
C1 C2 C3 C4 36(3)
N1 C2 C3 C4 -138(2)
C8 C3 C4 C5 -5(4)
C2 C3 C4 C5 170(2)
C3 C4 C5 C6 1(5)
C4 C5 C6 C7 -2(5)
C5 C6 C7 C8 6(3)
C5 C6 C7 C9 -165(2)
C4 C3 C8 C7 9(3)
C2 C3 C8 C7 -166.1(15)
C4 C3 C8 U1 124.7(18)
C2 C3 C8 U1 -50.7(16)
C6 C7 C8 C3 -10(2)
C9 C7 C8 C3 162.0(14)
C6 C7 C8 U1 -124.6(16)
C9 C7 C8 U1 47.2(14)
N2 U1 C8 C3 -162.4(10)
N1 U1 C8 C3 35.1(9)
O1 U1 C8 C3 -67.3(9)
Cl2 U1 C8 C3 118.8(9)
Cl1 U1 C8 C3 -62.0(13)
Li1 U1 C8 C3 114(2)
N2 U1 C8 C7 -34.1(9)
N1 U1 C8 C7 163.4(11)
O1 U1 C8 C7 61.0(10)
Cl2 U1 C8 C7 -112.8(9)
Cl1 U1 C8 C7 66.3(14)
Li1 U1 C8 C7 -118(2)
C23 N2 C9 C10 -13(2)
U1 N2 C9 C10 168.3(11)
C23 N2 C9 C7 169.8(12)
U1 N2 C9 C7 -8.7(15)
C6 C7 C9 C10 -38(3)
C8 C7 C9 C10 151.4(14)
C6 C7 C9 N2 139.6(18)
C8 C7 C9 N2 -31.5(17)
C2 N1 C11 C12 92.2(15)
U1 N1 C11 C12 -87.3(14)
C2 N1 C11 C16 -91.3(15)
U1 N1 C11 C16 89.2(13)
N1 C11 C12 C13 -178.0(14)
C16 C11 C12 C13 5(2)
N1 C11 C12 C17 -6(2)
C16 C11 C12 C17 177.5(13)
C11 C12 C13 C14 -2(3)
C17 C12 C13 C14 -174.1(17)
C12 C13 C14 C15 -3(3)
C13 C14 C15 C16 3(3)
C14 C15 C16 C11 1(2)
C14 C15 C16 C20 176.4(15)
C12 C11 C16 C15 -5(2)
N1 C11 C16 C15 178.6(12)
C12 C11 C16 C20 179.3(13)
N1 C11 C16 C20 2.8(19)
C11 C12 C17 C18 -91.8(19)
C13 C12 C17 C18 80.4(19)
C11 C12 C17 C19 140.8(14)
C13 C12 C17 C19 -47(2)
C15 C16 C20 C21 -55.8(19)
C11 C16 C20 C21 119.9(15)
C15 C16 C20 C22 67.9(17)
C11 C16 C20 C22 -116.4(14)
C9 N2 C23 C24 -76.0(17)
U1 N2 C23 C24 102.7(14)
C9 N2 C23 C28 107.1(15)
U1 N2 C23 C28 -74.2(14)
N2 C23 C24 C25 -179.8(16)
C28 C23 C24 C25 -3(3)
N2 C23 C24 C29 3(2)
C28 C23 C24 C29 180.0(15)
C23 C24 C25 C26 0(3)
C29 C24 C25 C26 177(2)
C24 C25 C26 C27 1(5)
C25 C26 C27 C28 1(5)
C26 C27 C28 C23 -4(3)
C26 C27 C28 C32 -177(2)
C24 C23 C28 C27 5(3)
N2 C23 C28 C27 -177.9(16)
C24 C23 C28 C32 178.0(16)
N2 C23 C28 C32 -5(2)
C23 C24 C29 C31 -119.6(18)
C25 C24 C29 C31 63(2)
C23 C24 C29 C30 115.7(19)
C25 C24 C29 C30 -61(2)
C27 C28 C32 C33 77(3)
C23 C28 C32 C33 -95(2)
C27 C28 C32 C34 -43(3)
C23 C28 C32 C34 144.8(17)
N2 U1 O1 C35 176.5(14)
N1 U1 O1 C35 52.8(14)
Cl2 U1 O1 C35 -79.3(17)
C8 U1 O1 C35 114.6(14)
Cl1 U1 O1 C35 -63.4(14)
Li1 U1 O1 C35 -65.9(16)
N2 U1 O1 C38' 17(3)
N1 U1 O1 C38' -106(3)
Cl2 U1 O1 C38' 121(3)
C8 U1 O1 C38' -45(3)
Cl1 U1 O1 C38' 137(3)
Li1 U1 O1 C38' 135(3)
N2 U1 O1 C38 -40.7(19)
N1 U1 O1 C38 -164.4(19)
Cl2 U1 O1 C38 63(2)
C8 U1 O1 C38 -102.6(19)
Cl1 U1 O1 C38 79.4(19)
Li1 U1 O1 C38 77(2)
C38' O1 C35 C36 -28(3)
C38 O1 C35 C36 21(3)
U1 O1 C35 C36 168.4(13)
O1 C35 C36 C37 4(2)
C35 C36 C37 C38 -28(3)
C35 C36 C37 C38' 21(3)
C38' C37 C38 O1 -57(2)
C36 C37 C38 O1 40(3)
C35 O1 C38 C37 -37(3)
C38' O1 C38 C37 57(3)
U1 O1 C38 C37 174.0(12)
C35 O1 C38' C37 40(3)
C38 O1 C38' C37 -59(3)
U1 O1 C38' C37 -157.4(14)
C38 C37 C38' O1 59(3)
C36 C37 C38' O1 -38(3)
U1 Cl2 Li1 O2 116.1(13)
U1 Cl2 Li1 O3 -124.6(14)
U1 Cl2 Li1 Cl1 -3.2(11)
U1 Cl1 Li1 O2 -108.8(14)
U1 Cl1 Li1 O3 123.1(14)
U1 Cl1 Li1 Cl2 3.2(10)
N2 U1 Li1 O2 -153.1(13)
N1 U1 Li1 O2 -8.1(17)
O1 U1 Li1 O2 102.7(15)
Cl2 U1 Li1 O2 -85.2(15)
C8 U1 Li1 O2 -79(3)
Cl1 U1 Li1 O2 99.0(17)
N2 U1 Li1 O3 18(2)
N1 U1 Li1 O3 163.1(17)
O1 U1 Li1 O3 -86.1(19)
Cl2 U1 Li1 O3 86.0(19)
C8 U1 Li1 O3 92(3)
Cl1 U1 Li1 O3 -89.8(19)
N2 U1 Li1 Cl2 -67.9(8)
N1 U1 Li1 Cl2 77.1(8)
O1 U1 Li1 Cl2 -172.1(5)
C8 U1 Li1 Cl2 6(2)
Cl1 U1 Li1 Cl2 -175.8(14)
N2 U1 Li1 Cl1 107.8(7)
N1 U1 Li1 Cl1 -107.1(7)
O1 U1 Li1 Cl1 3.7(10)
Cl2 U1 Li1 Cl1 175.8(14)
C8 U1 Li1 Cl1 -177.8(13)
C39 C40 O2 C41 -77(3)
C39 C40 O2 Li1 87(3)
O3 Li1 O2 C41 -151(2)
Cl2 Li1 O2 C41 -29(3)
Cl1 Li1 O2 C41 78(2)
U1 Li1 O2 C41 22(3)
O3 Li1 O2 C40 47(3)
Cl2 Li1 O2 C40 169.6(19)
Cl1 Li1 O2 C40 -84(2)
U1 Li1 O2 C40 -139.7(19)
C40 O2 C41 C42 -87(3)
Li1 O2 C41 C42 109(2)
C43 C44 O3 C45 -90(5)
C43 C44 O3 Li1 100(4)
O2 Li1 O3 C45 -89(6)
Cl2 Li1 O3 C45 153(5)
Cl1 Li1 O3 C45 43(6)
U1 Li1 O3 C45 99(6)
O2 Li1 O3 C44 72(3)
Cl2 Li1 O3 C44 -46(3)
Cl1 Li1 O3 C44 -157(2)
U1 Li1 O3 C44 -100(3)
C44 O3 C45 C46 -165(4)
Li1 O3 C45 C46 -3(8)
